data_1530699
loop_
_publ_author_name
'Sapozhnikov, A.N.'
'Kashaev, A.A.'

_publ_section_title
;
 Features of the crystal structure of calcium-containing elpidite
;
_journal_name_full Kristallografiya
_journal_page_first 52
_journal_page_last 56
_journal_volume 23
_journal_year 1978
_chemical_formula_sum 'Ca0.38 H5.46 Na1.33 O17.73 Si6 Zr'
_chemical_name_systematic 'Na1.33 Ca0.38 Zr (Si6 O15) (H2 O)2.73'
_space_group_IT_number 28
_symmetry_space_group_name_Hall 'P 2 -2b'
_symmetry_space_group_name_H-M 'P b m 2'
_cell_angle_alpha 90
_cell_angle_beta 90
_cell_angle_gamma 90
_cell_formula_units_Z 2
_cell_length_a 7.31
_cell_length_b 14.68
_cell_length_c 7.13
_cell_volume 765.126
_citation_journal_id_ASTM KRISAJ
_cod_data_source_file Sapozhnikov_KRISAJ_1978_304.cif
_cod_data_source_block H5.46Ca0.38Na1.33O17.73Si6Zr1
_cod_original_sg_symbol_Hall 'P 2 -2a (y,-x,z)'
_cod_original_formula_sum 'H5.46 Ca0.38 Na1.33 O17.73 Si6 Zr1'
_cod_database_code 1530699

loop_
_symmetry_equiv_pos_as_xyz
x,y,z
-x,-y,z
x,-y+1/2,z
-x,y+1/2,z

loop_
_atom_site_label
_atom_site_type_symbol
_atom_site_fract_x
_atom_site_fract_y
_atom_site_fract_z
_atom_site_occupancy
_atom_site_U_iso_or_equiv
O11 O-2 0.877 0.25 0.381 0.73 0.0
Na1 Na+1 0 0 0.504 0.62 0.0
O1 O-2 0.232 0.25 0.222 1 0.0
Ca1 Ca+2 0 0 0.504 0.38 0.0
O8 O-2 0.123 0.076 0.788 1 0.0
Si2 Si+4 0.281 0.145 0.721 1 0.0
O10 O-2 0.723 0.08 0.478 1 0.0
Na2 Na+1 0.96 0.25 0.071 0.71 0.0
O3 O-2 0.472 0.117 0.183 1 0.0
O9 O-2 0.476 0.121 0.82 1 0.0
Zr1 Zr+4 0 0 0.001 1 0.0
O7 O-2 0.233 0.25 0.766 1 0.0
O5 O-2 0.785 0.087 0.026 1 0.0
O4 O-2 0.638 0.25 0.026 1 0.0
O2 O-2 0.114 0.08 0.209 1 0.0
Si1 Si+4 0.273 0.146 0.278 1 0.0
Si3 Si+4 0.593 0.141 0.012 1 0.0
O6 O-2 0.304 0.134 0.499 1 0.0
